data_7054165
loop_
_publ_author_name
'Chen, Zhanfen'
'Wang, Xiaoyong'
'Chen, Jingwen'
'Yang, Xiaoliang'
'Li, Yizhi'
'Guo, Zijian'

_publ_section_title
;
 Selective sensing of dihydrogen phosphate anion by a fluorescent
 tetranuclear pentacoordinated zinc(ii) complex
;
_journal_issue 3
_journal_name_full 'New Journal of Chemistry'
_journal_page_first 357
_journal_paper_doi 10.1039/b616451j
_journal_volume 31
_journal_year 2007
_chemical_formula_moiety '(C54 H62 N4 O10 Zn4), 2(Cl O4), 3.5(H2 O)'
_chemical_formula_sum 'C54 H69 Cl2 N4 O21.5 Zn4'
_chemical_formula_weight 1450.51
_chemical_name_systematic
;
?
;
_space_group_IT_number 2
_symmetry_cell_setting triclinic
_symmetry_space_group_name_Hall '-P 1'
_symmetry_space_group_name_H-M 'P -1'
_atom_sites_solution_hydrogens geom
_atom_sites_solution_primary direct
_atom_sites_solution_secondary difmap
_audit_creation_method SHELXL-97
_cell_angle_alpha 89.996(7)
_cell_angle_beta 88.163(7)
_cell_angle_gamma 85.016(7)
_cell_formula_units_Z 2
_cell_length_a 12.261(5)
_cell_length_b 13.887(6)
_cell_length_c 20.738(8)
_cell_measurement_reflns_used 3382
_cell_measurement_temperature 273(2)
_cell_measurement_theta_max 22.85
_cell_measurement_theta_min 2.32
_cell_volume 3516(2)
_computing_cell_refinement SMART
_computing_data_collection 'SMART (Bruker, 2000)'
_computing_data_reduction 'SAINT (Bruker, 2000)'
_computing_molecular_graphics SHELXTL
_computing_publication_material SHELXTL
_computing_structure_refinement SHELXTL
_computing_structure_solution 'SHELXTL (Bruker, 2000)'
_diffrn_ambient_temperature 273(2)
_diffrn_measured_fraction_theta_full 0.980
_diffrn_measured_fraction_theta_max 0.980
_diffrn_measurement_device_type 'Bruker Smart Apex CCD '
_diffrn_measurement_method 'phi and omega scans'
_diffrn_radiation_monochromator graphite
_diffrn_radiation_source 'sealed tube'
_diffrn_radiation_type MoK\a
_diffrn_radiation_wavelength 0.71073
_diffrn_reflns_av_R_equivalents 0.0247
_diffrn_reflns_av_sigmaI/netI 0.0629
_diffrn_reflns_limit_h_max 15
_diffrn_reflns_limit_h_min -13
_diffrn_reflns_limit_k_max 11
_diffrn_reflns_limit_k_min -17
_diffrn_reflns_limit_l_max 25
_diffrn_reflns_limit_l_min -22
_diffrn_reflns_number 19230
_diffrn_reflns_theta_full 26.00
_diffrn_reflns_theta_max 26.00
_diffrn_reflns_theta_min 1.67
_exptl_absorpt_coefficient_mu 1.493
_exptl_absorpt_correction_T_max 0.71
_exptl_absorpt_correction_T_min 0.65
_exptl_absorpt_correction_type multi-scan
_exptl_absorpt_process_details 'SADABS, Bruker(2000)'
_exptl_crystal_colour colorless
_exptl_crystal_density_diffrn 1.370
_exptl_crystal_density_method 'not measured'
_exptl_crystal_description block
_exptl_crystal_F_000 1494
_exptl_crystal_size_max 0.32
_exptl_crystal_size_mid 0.25
_exptl_crystal_size_min 0.23
_refine_diff_density_max 0.338
_refine_diff_density_min -0.715
_refine_diff_density_rms 0.085
_refine_ls_extinction_method none
_refine_ls_goodness_of_fit_ref 1.047
_refine_ls_hydrogen_treatment mixed
_refine_ls_matrix_type fullcycle
_refine_ls_number_parameters 858
_refine_ls_number_reflns 13536
_refine_ls_number_restraints 0
_refine_ls_restrained_S_all 1.047
_refine_ls_R_factor_all 0.0884
_refine_ls_R_factor_gt 0.0610
_refine_ls_shift/su_max 0.000
_refine_ls_shift/su_mean 0.000
_refine_ls_structure_factor_coef Fsqd
_refine_ls_weighting_details 'calc w=1/[\s^2^(Fo^2^)+(0.06P)^2^+1.99P] where P=(Fo^2^+2Fc^2^)/3'
_refine_ls_weighting_scheme calc
_refine_ls_wR_factor_gt 0.1207
_refine_ls_wR_factor_ref 0.1268
_reflns_number_gt 9944
_reflns_number_total 13536
_reflns_threshold_expression >2sigma(I)
_cod_data_source_file b616451j.txt
_cod_data_source_block 251102c
_cod_depositor_comments
;
The following automatic conversions were performed:

'_symmetry_cell_setting' value 'Triclinic' changed to 'triclinic'
according to
/usr/data/users/saulius/automatic-downloads/retrospective/RSC/lib/dictionaries/cif_core.dic
dictionary named 'cif_core.dic' version 2.4.2 from 2011-04-26.

Automatic conversion script
Id: cif_fix_values 2281 2013-09-26 08:29:07Z andrius 
;
_cod_original_sg_symbol_H-M 'P-1 '
_cod_original_formula_sum 'C54 H69 Cl2 N4 O21.50 Zn4'
_cod_database_code 7054165

loop_
_symmetry_equiv_pos_as_xyz
'x, y, z'
'-x, -y, -z'

loop_
_atom_site_label
_atom_site_type_symbol
_atom_site_fract_x
_atom_site_fract_y
_atom_site_fract_z
_atom_site_U_iso_or_equiv
_atom_site_adp_type
_atom_site_occupancy
_atom_site_symmetry_multiplicity
_atom_site_calc_flag
_atom_site_refinement_flags
C1 C 0.4288(3) 0.3770(3) 0.54790(17) 0.0267(8) Uani 1 1 d .
H1A H 0.4371 0.3825 0.5019 0.040 Uiso 1 1 calc R
H1B H 0.3547 0.3975 0.5611 0.040 Uiso 1 1 calc R
H1C H 0.4456 0.3109 0.5603 0.040 Uiso 1 1 calc R
C2 C 0.5104(3) 0.4437(3) 0.58181(19) 0.0345(9) Uani 1 1 d .
C3 C 0.6228(3) 0.4252(3) 0.57639(19) 0.0318(8) Uani 1 1 d .
H3 H 0.6536 0.3733 0.5517 0.038 Uiso 1 1 calc R
C4 C 0.6902(3) 0.4845(3) 0.60805(17) 0.0283(8) Uani 1 1 d .
C5 C 0.6435(3) 0.5619(3) 0.64519(19) 0.0337(9) Uani 1 1 d .
C6 C 0.5305(3) 0.5793(3) 0.65011(19) 0.0303(8) Uani 1 1 d .
C7 C 0.4635(3) 0.5203(2) 0.61852(19) 0.0266(8) Uani 1 1 d .
H7 H 0.3877 0.5322 0.6221 0.032 Uiso 1 1 calc R
C8 C 0.8139(3) 0.4591(3) 0.60458(17) 0.0285(8) Uani 1 1 d .
H8A H 0.8308 0.4069 0.5739 0.034 Uiso 1 1 calc R
H8B H 0.8494 0.5147 0.5889 0.034 Uiso 1 1 calc R
C9 C 0.8142(3) 0.3411(3) 0.68869(18) 0.0273(8) Uani 1 1 d .
H9A H 0.8686 0.3016 0.7122 0.033 Uiso 1 1 calc R
H9B H 0.7979 0.3053 0.6505 0.033 Uiso 1 1 calc R
C10 C 0.7052(4) 0.3592(3) 0.7330(2) 0.0384(10) Uani 1 1 d .
H10A H 0.6425 0.3707 0.7058 0.046 Uiso 1 1 calc R
H10B H 0.6952 0.3020 0.7586 0.046 Uiso 1 1 calc R
C11 C 0.9806(3) 0.4151(3) 0.6623(2) 0.0353(9) Uani 1 1 d .
H11A H 1.0081 0.3894 0.7028 0.042 Uiso 1 1 calc R
H11B H 0.9990 0.3659 0.6296 0.042 Uiso 1 1 calc R
C12 C 1.0396(3) 0.4981(3) 0.64570(18) 0.0289(8) Uani 1 1 d .
C13 C 1.0328(3) 0.5808(3) 0.6831(2) 0.0349(9) Uani 1 1 d .
C14 C 1.1000(3) 0.6540(3) 0.66800(19) 0.0297(8) Uani 1 1 d .
H14 H 1.0958 0.7095 0.6933 0.036 Uiso 1 1 calc R
C15 C 1.1725(3) 0.6448(3) 0.61592(19) 0.0307(8) Uani 1 1 d .
H15 H 1.2169 0.6942 0.6060 0.037 Uiso 1 1 calc R
C16 C 1.1792(3) 0.5619(3) 0.5782(2) 0.0346(9) Uani 1 1 d .
H16 H 1.2281 0.5560 0.5429 0.042 Uiso 1 1 calc R
C17 C 1.1140(3) 0.4877(3) 0.59268(17) 0.0257(7) Uani 1 1 d .
H17 H 1.1194 0.4319 0.5676 0.031 Uiso 1 1 calc R
C18 C 0.4802(3) 0.6625(3) 0.6926(2) 0.0314(8) Uani 1 1 d .
H18A H 0.5072 0.6543 0.7359 0.038 Uiso 1 1 calc R
H18B H 0.4013 0.6606 0.6950 0.038 Uiso 1 1 calc R
C19 C 0.4660(3) 0.7765(3) 0.60103(18) 0.0323(9) Uani 1 1 d .
H19A H 0.3902 0.8031 0.6036 0.039 Uiso 1 1 calc R
H19B H 0.4697 0.7153 0.5782 0.039 Uiso 1 1 calc R
C20 C 0.5374(3) 0.8479(3) 0.5643(2) 0.0355(9) Uani 1 1 d .
H20A H 0.5190 0.8521 0.5191 0.043 Uiso 1 1 calc R
H20B H 0.5268 0.9120 0.5833 0.043 Uiso 1 1 calc R
C21 C 0.4499(3) 0.8394(3) 0.70659(17) 0.0260(8) Uani 1 1 d .
H21A H 0.3715 0.8347 0.7057 0.031 Uiso 1 1 calc R
H21B H 0.4652 0.9020 0.6894 0.031 Uiso 1 1 calc R
C22 C 0.4899(3) 0.8295(3) 0.77957(19) 0.0303(8) Uani 1 1 d .
C23 C 0.4054(3) 0.8308(3) 0.82566(19) 0.0344(9) Uani 1 1 d .
H23 H 0.3340 0.8266 0.8128 0.041 Uiso 1 1 calc R
C24 C 0.4264(3) 0.8383(3) 0.89091(17) 0.0304(8) Uani 1 1 d .
H24 H 0.3693 0.8388 0.9215 0.036 Uiso 1 1 calc R
C25 C 0.5328(3) 0.8449(3) 0.91014(18) 0.0295(8) Uani 1 1 d .
H25 H 0.5471 0.8504 0.9537 0.035 Uiso 1 1 calc R
C26 C 0.6190(3) 0.8433(3) 0.8637(2) 0.0346(9) Uani 1 1 d .
H26 H 0.6906 0.8472 0.8762 0.042 Uiso 1 1 calc R
C27 C 0.5955(3) 0.8359(3) 0.79866(19) 0.0301(8) Uani 1 1 d .
C28 C 1.1954(4) 1.0236(3) 0.95742(19) 0.0362(9) Uani 1 1 d .
H28A H 1.1634 1.0892 0.9587 0.054 Uiso 1 1 calc R
H28B H 1.2684 1.0217 0.9391 0.054 Uiso 1 1 calc R
H28C H 1.1976 0.9981 1.0004 0.054 Uiso 1 1 calc R
C29 C 1.1275(3) 0.9637(3) 0.91677(19) 0.0329(9) Uani 1 1 d .
C30 C 1.0667(3) 0.8950(3) 0.9458(2) 0.0376(10) Uani 1 1 d .
H30 H 1.0697 0.8847 0.9901 0.045 Uiso 1 1 calc R
C31 C 1.0013(3) 0.8415(3) 0.9087(2) 0.0356(9) Uani 1 1 d .
C32 C 0.9985(3) 0.8554(3) 0.8424(2) 0.0357(9) Uani 1 1 d .
C33 C 1.0595(3) 0.9239(3) 0.81326(19) 0.0325(9) Uani 1 1 d .
C34 C 1.1237(3) 0.9783(3) 0.8502(2) 0.0360(9) Uani 1 1 d .
H34 H 1.1642 1.0245 0.8307 0.043 Uiso 1 1 calc R
C35 C 0.9355(3) 0.7609(3) 0.94026(19) 0.0314(9) Uani 1 1 d .
H35A H 0.9417 0.7629 0.9868 0.038 Uiso 1 1 calc R
H35B H 0.8587 0.7730 0.9305 0.038 Uiso 1 1 calc R
C36 C 1.0901(3) 0.6352(3) 0.92946(18) 0.0292(8) Uani 1 1 d .
H36A H 1.1017 0.5653 0.9310 0.035 Uiso 1 1 calc R
H36B H 1.1051 0.6600 0.9717 0.035 Uiso 1 1 calc R
C37 C 1.1715(3) 0.6739(3) 0.87873(19) 0.0342(9) Uani 1 1 d .
H37A H 1.1688 0.7439 0.8807 0.041 Uiso 1 1 calc R
H37B H 1.2458 0.6474 0.8863 0.041 Uiso 1 1 calc R
C38 C 0.9072(3) 0.5936(3) 0.94628(17) 0.0293(8) Uani 1 1 d .
H38A H 0.9193 0.5949 0.9923 0.035 Uiso 1 1 calc R
H38B H 0.9334 0.5294 0.9311 0.035 Uiso 1 1 calc R
C39 C 0.7860(4) 0.6048(3) 0.93793(18) 0.0345(9) Uani 1 1 d .
C40 C 0.7141(3) 0.6080(3) 0.9908(2) 0.0336(9) Uani 1 1 d .
H40 H 0.7404 0.6110 1.0323 0.040 Uiso 1 1 calc R
C41 C 0.6030(4) 0.6068(3) 0.9818(2) 0.0411(11) Uani 1 1 d .
H41 H 0.5547 0.6089 1.0174 0.049 Uiso 1 1 calc R
C42 C 0.5629(4) 0.6024(3) 0.91980(19) 0.0365(9) Uani 1 1 d .
H42 H 0.4881 0.6019 0.9139 0.044 Uiso 1 1 calc R
C43 C 0.6360(4) 0.5988(3) 0.8668(2) 0.0407(10) Uani 1 1 d .
H43 H 0.6102 0.5957 0.8252 0.049 Uiso 1 1 calc R
C44 C 0.7475(3) 0.6000(3) 0.87633(19) 0.0347(9) Uani 1 1 d .
C45 C 1.0544(3) 0.9404(3) 0.74126(18) 0.0312(9) Uani 1 1 d .
H45A H 1.1074 0.9854 0.7287 0.037 Uiso 1 1 calc R
H45B H 1.0755 0.8797 0.7192 0.037 Uiso 1 1 calc R
C46 C 0.9102(4) 1.0785(3) 0.74694(19) 0.0346(9) Uani 1 1 d .
H46A H 0.8646 1.1143 0.7162 0.042 Uiso 1 1 calc R
H46B H 0.9744 1.1133 0.7531 0.042 Uiso 1 1 calc R
C47 C 0.8436(4) 1.0730(3) 0.8142(2) 0.0428(10) Uani 1 1 d .
H47A H 0.8934 1.0559 0.8486 0.051 Uiso 1 1 calc R
H47B H 0.8044 1.1351 0.8244 0.051 Uiso 1 1 calc R
C48 C 0.9461(3) 0.9876(3) 0.64948(18) 0.0308(8) Uani 1 1 d .
H48A H 1.0014 1.0307 0.6374 0.037 Uiso 1 1 calc R
H48B H 0.8759 1.0202 0.6386 0.037 Uiso 1 1 calc R
C49 C 0.9651(3) 0.9001(3) 0.6072(2) 0.0358(9) Uani 1 1 d .
C50 C 1.0387(3) 0.9022(3) 0.55445(19) 0.0321(9) Uani 1 1 d .
H50 H 1.0810 0.9542 0.5491 0.039 Uiso 1 1 calc R
C51 C 1.0489(3) 0.8275(3) 0.5103(2) 0.0342(9) Uani 1 1 d .
H51 H 1.0992 0.8285 0.4759 0.041 Uiso 1 1 calc R
C52 C 0.9835(3) 0.7501(3) 0.51741(18) 0.0275(8) Uani 1 1 d .
H52 H 0.9894 0.7002 0.4873 0.033 Uiso 1 1 calc R
C53 C 0.9101(3) 0.7484(3) 0.56941(19) 0.0300(8) Uani 1 1 d .
H53 H 0.8666 0.6971 0.5744 0.036 Uiso 1 1 calc R
C54 C 0.9014(3) 0.8234(3) 0.61419(19) 0.0323(9) Uani 1 1 d .
Cl1 Cl 0.62431(8) 0.11929(7) 0.61825(5) 0.0337(2) Uani 1 1 d .
Cl2 Cl 0.05000(7) 0.29264(7) 0.85644(5) 0.0316(2) Uani 1 1 d .
N1 N 0.9783(3) 0.6623(2) 0.91544(15) 0.0300(7) Uani 1 1 d .
N2 N 0.9461(3) 0.9783(2) 0.71956(15) 0.0291(7) Uani 1 1 d .
N3 N 0.5080(3) 0.7615(2) 0.66637(15) 0.0278(7) Uani 1 1 d .
N4 N 0.8595(3) 0.4290(2) 0.66912(14) 0.0288(7) Uani 1 1 d .
O1 O 0.9300(2) 0.8051(2) 0.80491(13) 0.0331(6) Uani 1 1 d .
O2 O 0.7142(2) 0.6181(2) 0.67743(13) 0.0319(6) Uani 1 1 d .
O3 O 1.1370(2) 0.6431(2) 0.81776(13) 0.0287(6) Uani 1 1 d .
H3A H 1.160(4) 0.675(3) 0.787(2) 0.034 Uiso 1 1 d .
O4 O 0.8166(2) 0.5988(2) 0.82304(13) 0.0348(6) Uani 1 1 d .
O5 O 0.9616(2) 0.5896(2) 0.73398(12) 0.0305(6) Uani 1 1 d .
O6 O 0.7104(3) 0.4350(2) 0.77214(13) 0.0335(7) Uani 1 1 d .
H6A H 0.737(4) 0.423(4) 0.802(2) 0.040 Uiso 1 1 d .
O7 O 0.6514(2) 0.8059(2) 0.57129(13) 0.0318(6) Uani 1 1 d .
H7A H 0.690(4) 0.840(4) 0.560(2) 0.038 Uiso 1 1 d .
O8 O 0.6765(2) 0.8331(2) 0.75237(14) 0.0349(6) Uani 1 1 d .
O9 O 0.8291(2) 0.8193(2) 0.66460(13) 0.0316(6) Uani 1 1 d .
O10 O 0.7719(3) 1.0045(2) 0.80815(15) 0.0415(7) Uani 1 1 d .
H10C H 0.716(4) 1.024(4) 0.785(3) 0.050 Uiso 1 1 d .
O11 O 0.7080(2) 0.1471(2) 0.57257(13) 0.0369(7) Uani 1 1 d .
O12 O 0.5997(2) 0.19339(19) 0.66538(13) 0.0319(6) Uani 1 1 d .
O13 O 0.6627(2) 0.0315(2) 0.65002(13) 0.0358(7) Uani 1 1 d .
O14 O 0.5244(2) 0.10538(19) 0.58525(13) 0.0340(6) Uani 1 1 d .
O21 O 0.0256(2) 0.2534(2) 0.79475(14) 0.0387(7) Uani 1 1 d .
O22 O -0.0344(2) 0.2710(2) 0.90317(13) 0.0336(6) Uani 1 1 d .
O23 O 0.1541(2) 0.2525(2) 0.87803(14) 0.0370(6) Uani 1 1 d .
O24 O 0.0504(2) 0.3971(2) 0.85095(14) 0.0351(6) Uani 1 1 d .
O1W O 0.3451(5) 0.7600(5) 0.0459(3) 0.0345(13) Uani 0.50 1 d P
H1WA H 0.289(8) 0.727(7) 0.021(5) 0.041 Uiso 0.50 1 d P
H1WB H 0.327(8) 0.813(8) 0.048(5) 0.041 Uiso 0.50 1 d P
O2W O 0.4939(5) 0.7834(4) 0.1035(3) 0.0324(12) Uani 0.50 1 d P
H2WA H 0.492(7) 0.747(7) 0.137(5) 0.039 Uiso 0.50 1 d P
H2WB H 0.548(8) 0.762(7) 0.072(5) 0.039 Uiso 0.50 1 d P
O3W O 0.5354(5) 0.8874(4) 0.1356(3) 0.0355(13) Uani 0.50 1 d P
H3WA H 0.592(8) 0.874(7) 0.162(5) 0.043 Uiso 0.50 1 d P
H3WB H 0.534(8) 0.933(7) 0.111(5) 0.043 Uiso 0.50 1 d P
O4W O 0.7489(4) 0.7976(4) 0.3440(3) 0.0276(12) Uani 0.50 1 d P
H4WD H 0.714(8) 0.805(7) 0.316(5) 0.033 Uiso 0.50 1 d P
H4WB H 0.713(7) 0.769(7) 0.370(4) 0.033 Uiso 0.50 1 d P
O5W O 0.7167(4) 0.9389(4) 0.3798(3) 0.0287(12) Uani 0.50 1 d P
H5WA H 0.748(7) 0.940(6) 0.424(4) 0.034 Uiso 0.50 1 d P
H5WB H 0.744(8) 0.960(7) 0.355(5) 0.034 Uiso 0.50 1 d P
O6W O 1.2219(5) 0.4733(4) 0.8025(3) 0.0355(14) Uani 0.50 1 d P
H6WC H 1.167(8) 0.420(7) 0.791(4) 0.043 Uiso 0.50 1 d P
H6WB H 1.191(9) 0.502(8) 0.784(5) 0.043 Uiso 0.50 1 d P
O7W O 0.6758(5) 0.5801(4) 0.2405(3) 0.0306(12) Uani 0.50 1 d P
H7WA H 0.618(8) 0.549(7) 0.242(4) 0.037 Uiso 0.50 1 d P
H7WB H 0.699(8) 0.565(7) 0.276(5) 0.037 Uiso 0.50 1 d P
Zn1 Zn 0.81040(4) 0.54166(3) 0.73636(2) 0.03227(11) Uani 1 1 d .
Zn2 Zn 0.68245(4) 0.76272(3) 0.66759(2) 0.03280(11) Uani 1 1 d .
Zn3 Zn 0.82681(4) 0.88238(3) 0.75084(2) 0.02995(11) Uani 1 1 d .
Zn4 Zn 0.95938(4) 0.66122(3) 0.81556(2) 0.03142(11) Uani 1 1 d .

loop_
_atom_site_aniso_label
_atom_site_aniso_U_11
_atom_site_aniso_U_22
_atom_site_aniso_U_33
_atom_site_aniso_U_23
_atom_site_aniso_U_13
_atom_site_aniso_U_12
C1 0.034(2) 0.0188(17) 0.0249(18) 0.0105(14) 0.0128(15) 0.0035(15)
C2 0.036(2) 0.045(2) 0.0242(18) 0.0084(17) -0.0106(16) -0.0122(18)
C3 0.038(2) 0.028(2) 0.030(2) 0.0010(16) -0.0043(16) -0.0054(17)
C4 0.034(2) 0.0288(19) 0.0235(18) 0.0066(15) -0.0147(15) -0.0057(16)
C5 0.029(2) 0.042(2) 0.031(2) -0.0015(17) -0.0086(16) -0.0016(17)
C6 0.031(2) 0.029(2) 0.031(2) 0.0115(16) -0.0027(16) -0.0012(16)
C7 0.0281(19) 0.0108(16) 0.040(2) -0.0069(15) 0.0001(16) 0.0009(14)
C8 0.0233(18) 0.035(2) 0.0246(18) -0.0121(15) -0.0041(14) 0.0170(15)
C9 0.033(2) 0.0215(18) 0.0279(19) 0.0105(15) -0.0034(15) -0.0060(15)
C10 0.041(2) 0.041(2) 0.034(2) 0.0084(18) -0.0145(18) -0.0037(19)
C11 0.030(2) 0.029(2) 0.044(2) -0.0011(18) -0.0133(17) 0.0184(17)
C12 0.0242(18) 0.032(2) 0.0304(19) -0.0104(16) -0.0079(15) 0.0005(15)
C13 0.0258(19) 0.043(2) 0.034(2) 0.0004(18) 0.0118(16) 0.0060(17)
C14 0.031(2) 0.0235(19) 0.036(2) 0.0048(16) -0.0012(16) -0.0127(15)
C15 0.0219(18) 0.036(2) 0.034(2) 0.0095(17) -0.0134(15) 0.0034(15)
C16 0.030(2) 0.034(2) 0.041(2) 0.0014(18) -0.0140(17) -0.0043(17)
C17 0.0303(19) 0.0241(18) 0.0221(17) -0.0048(14) -0.0007(14) 0.0004(15)
C18 0.033(2) 0.0265(19) 0.035(2) -0.0068(16) 0.0084(16) -0.0060(16)
C19 0.0269(19) 0.039(2) 0.029(2) 0.0030(17) -0.0033(15) 0.0062(17)
C20 0.027(2) 0.031(2) 0.049(2) 0.0098(18) -0.0088(17) -0.0075(16)
C21 0.0251(18) 0.0260(18) 0.0266(19) -0.0128(15) -0.0098(14) 0.0031(15)
C22 0.0269(19) 0.033(2) 0.0305(19) -0.0084(16) 0.0058(15) -0.0021(16)
C23 0.037(2) 0.037(2) 0.0266(19) -0.0038(17) 0.0218(17) 0.0028(17)
C24 0.0237(18) 0.045(2) 0.0206(18) -0.0055(16) 0.0025(14) 0.0075(17)
C25 0.035(2) 0.0278(19) 0.0238(18) -0.0009(15) 0.0128(15) 0.0000(16)
C26 0.029(2) 0.037(2) 0.037(2) -0.0063(18) 0.0065(17) -0.0022(17)
C27 0.031(2) 0.0271(19) 0.031(2) -0.0078(16) -0.0080(16) 0.0054(16)
C28 0.040(2) 0.045(2) 0.026(2) 0.0008(17) -0.0068(17) -0.0107(19)
C29 0.036(2) 0.031(2) 0.032(2) -0.0101(17) -0.0018(17) -0.0018(17)
C30 0.029(2) 0.037(2) 0.047(2) -0.0132(19) -0.0042(18) -0.0051(17)
C31 0.033(2) 0.029(2) 0.044(2) -0.0028(18) 0.0005(18) 0.0011(17)
C32 0.033(2) 0.036(2) 0.038(2) -0.0005(18) 0.0014(17) -0.0042(18)
C33 0.037(2) 0.0220(18) 0.038(2) -0.0124(16) -0.0260(17) 0.0133(16)
C34 0.035(2) 0.038(2) 0.035(2) -0.0031(18) 0.0003(17) -0.0013(18)
C35 0.0269(19) 0.034(2) 0.033(2) -0.0202(17) 0.0032(16) -0.0024(16)
C36 0.0222(18) 0.039(2) 0.0282(19) 0.0149(16) -0.0169(15) -0.0048(16)
C37 0.035(2) 0.029(2) 0.037(2) 0.0001(17) -0.0043(17) 0.0046(17)
C38 0.034(2) 0.038(2) 0.0173(16) 0.0143(15) -0.0009(14) -0.0096(17)
C39 0.045(2) 0.034(2) 0.0237(19) -0.0186(16) 0.0132(17) -0.0029(18)
C40 0.034(2) 0.037(2) 0.032(2) -0.0026(17) 0.0014(16) -0.0149(18)
C41 0.040(2) 0.040(2) 0.046(2) -0.014(2) 0.0194(19) -0.019(2)
C42 0.045(2) 0.039(2) 0.026(2) -0.0020(17) 0.0056(17) -0.0046(19)
C43 0.042(2) 0.038(2) 0.038(2) 0.0109(19) 0.0023(19) 0.0180(19)
C44 0.038(2) 0.041(2) 0.0250(19) 0.0095(17) -0.0060(16) 0.0032(18)
C45 0.037(2) 0.034(2) 0.0256(19) 0.0105(16) -0.0084(16) -0.0171(17)
C46 0.045(2) 0.026(2) 0.035(2) -0.0114(16) -0.0137(18) -0.0097(17)
C47 0.048(3) 0.043(3) 0.037(2) 0.0065(19) -0.0039(19) -0.003(2)
C48 0.0249(19) 0.043(2) 0.0259(19) 0.0060(17) 0.0010(15) -0.0113(16)
C49 0.038(2) 0.030(2) 0.040(2) 0.0055(18) 0.0052(18) -0.0110(18)
C50 0.044(2) 0.0245(19) 0.0299(19) 0.0113(16) 0.0003(17) -0.0143(17)
C51 0.0258(19) 0.034(2) 0.041(2) 0.0246(18) 0.0119(17) 0.0005(16)
C52 0.0277(19) 0.0254(19) 0.0318(19) -0.0117(15) -0.0051(15) -0.0136(15)
C53 0.0289(19) 0.0194(18) 0.040(2) 0.0151(16) 0.0092(16) 0.0044(15)
C54 0.033(2) 0.036(2) 0.031(2) 0.0138(17) -0.0044(16) -0.0157(17)
Cl1 0.0367(5) 0.0330(5) 0.0338(5) 0.0138(4) -0.0179(4) -0.0115(4)
Cl2 0.0284(4) 0.0361(5) 0.0323(5) 0.0112(4) -0.0108(4) -0.0094(4)
N1 0.0272(16) 0.0307(17) 0.0279(16) 0.0072(14) 0.0102(13) 0.0171(13)
N2 0.0314(17) 0.0276(16) 0.0289(16) 0.0118(13) -0.0179(13) 0.0011(13)
N3 0.0295(16) 0.0245(15) 0.0280(16) -0.0016(13) -0.0163(13) 0.0108(13)
N4 0.0326(17) 0.0328(17) 0.0213(15) -0.0001(13) -0.0074(12) -0.0017(14)
O1 0.0363(15) 0.0317(15) 0.0314(14) -0.0056(12) -0.0070(12) -0.0020(12)
O2 0.0320(14) 0.0319(14) 0.0327(14) -0.0006(11) -0.0061(11) -0.0055(12)
O3 0.0294(14) 0.0313(15) 0.0257(13) -0.0051(11) 0.0004(11) -0.0050(11)
O4 0.0395(16) 0.0366(16) 0.0281(14) 0.0096(12) 0.0005(12) -0.0020(12)
O5 0.0252(13) 0.0361(15) 0.0279(13) -0.0023(11) 0.0119(11) 0.0056(11)
O6 0.0483(18) 0.0275(14) 0.0247(14) 0.0054(12) 0.0161(12) -0.0097(13)
O7 0.0339(15) 0.0330(15) 0.0301(14) 0.0025(12) -0.0026(11) -0.0109(12)
O8 0.0282(14) 0.0293(14) 0.0479(17) -0.0021(12) -0.0117(12) -0.0023(11)
O9 0.0299(14) 0.0312(14) 0.0344(14) 0.0033(12) -0.0036(11) -0.0062(11)
O10 0.0374(16) 0.0489(19) 0.0368(16) -0.0091(14) 0.0030(13) 0.0025(14)
O11 0.0273(14) 0.0410(16) 0.0395(16) -0.0171(13) -0.0134(12) 0.0180(12)
O12 0.0362(15) 0.0292(14) 0.0307(14) 0.0187(12) -0.0057(11) -0.0036(11)
O13 0.0382(15) 0.0393(16) 0.0310(14) -0.0094(12) -0.0217(12) -0.0013(12)
O14 0.0397(15) 0.0286(14) 0.0334(14) 0.0160(12) 0.0079(12) -0.0051(12)
O21 0.0457(17) 0.0358(16) 0.0345(15) -0.0060(12) 0.0098(13) -0.0062(13)
O22 0.0266(14) 0.0374(15) 0.0369(15) 0.0043(12) -0.0110(11) -0.0004(12)
O23 0.0320(15) 0.0337(15) 0.0454(17) 0.0001(13) -0.0049(12) -0.0022(12)
O24 0.0349(15) 0.0328(15) 0.0379(15) 0.0061(12) -0.0158(12) -0.0001(12)
O1W 0.036(3) 0.039(3) 0.027(3) 0.003(3) 0.000(2) 0.001(3)
O2W 0.033(3) 0.038(3) 0.028(3) 0.012(2) -0.021(2) -0.007(2)
O3W 0.046(3) 0.026(3) 0.034(3) 0.008(2) 0.004(3) -0.006(3)
O4W 0.028(3) 0.030(3) 0.025(3) 0.007(2) -0.017(2) 0.000(2)
O5W 0.029(3) 0.035(3) 0.023(3) 0.016(2) -0.006(2) -0.004(2)
O6W 0.037(3) 0.030(3) 0.038(3) -0.013(3) -0.006(2) 0.004(3)
O7W 0.033(3) 0.033(3) 0.027(3) 0.016(2) -0.008(2) -0.003(2)
Zn1 0.0343(2) 0.0322(2) 0.0298(2) 0.00202(19) -0.00213(18) 0.00001(19)
Zn2 0.0330(2) 0.0329(3) 0.0328(2) 0.00561(19) -0.00675(19) -0.00297(19)
Zn3 0.0260(2) 0.0343(2) 0.0303(2) 0.00071(19) -0.00898(17) -0.00391(18)
Zn4 0.0334(2) 0.0270(2) 0.0337(2) -0.00042(18) -0.00626(18) 0.00044(18)

loop_
_atom_type_symbol
_atom_type_description
_atom_type_scat_dispersion_real
_atom_type_scat_dispersion_imag
_atom_type_scat_source
C C 0.0033 0.0016 'International Tables Vol C Tables 4.2.6.8 and 6.1.1.4'
H H 0.0000 0.0000 'International Tables Vol C Tables 4.2.6.8 and 6.1.1.4'
N N 0.0061 0.0033 'International Tables Vol C Tables 4.2.6.8 and 6.1.1.4'
O O 0.0106 0.0060 'International Tables Vol C Tables 4.2.6.8 and 6.1.1.4'
Zn Zn 0.2839 1.4301 'International Tables Vol C Tables 4.2.6.8 and 6.1.1.4'
Cl Cl 0.1484 0.1585 'International Tables Vol C Tables 4.2.6.8 and 6.1.1.4'

loop_
_geom_angle_atom_site_label_1
_geom_angle_atom_site_label_2
_geom_angle_atom_site_label_3
_geom_angle
_geom_angle_site_symmetry_1
C2 C1 H1A 109.5 .
C2 C1 H1B 109.5 .
H1A C1 H1B 109.5 .
C2 C1 H1C 109.5 .
H1A C1 H1C 109.5 .
H1B C1 H1C 109.5 .
C7 C2 C3 120.7(4) .
C7 C2 C1 117.0(3) .
C3 C2 C1 122.2(4) .
C2 C3 C4 119.9(4) .
C2 C3 H3 120.1 .
C4 C3 H3 120.1 .
C5 C4 C3 119.7(4) .
C5 C4 C8 121.3(3) .
C3 C4 C8 118.9(4) .
C6 C5 C4 119.6(4) .
C6 C5 O2 122.6(4) .
C4 C5 O2 117.8(3) .
C5 C6 C7 120.6(4) .
C5 C6 C18 119.1(4) .
C7 C6 C18 120.2(3) .
C2 C7 C6 119.4(4) .
C2 C7 H7 120.3 .
C6 C7 H7 120.3 .
N4 C8 C4 112.7(3) .
N4 C8 H8A 109.1 .
C4 C8 H8A 109.1 .
N4 C8 H8B 109.1 .
C4 C8 H8B 109.1 .
H8A C8 H8B 107.8 .
N4 C9 C10 113.1(3) .
N4 C9 H9A 108.9 .
C10 C9 H9A 108.9 .
N4 C9 H9B 108.9 .
C10 C9 H9B 108.9 .
H9A C9 H9B 107.8 .
O6 C10 C9 111.2(3) .
O6 C10 H10A 109.4 .
C9 C10 H10A 109.4 .
O6 C10 H10B 109.4 .
C9 C10 H10B 109.4 .
H10A C10 H10B 108.0 .
C12 C11 N4 118.3(3) .
C12 C11 H11A 107.7 .
N4 C11 H11A 107.7 .
C12 C11 H11B 107.7 .
N4 C11 H11B 107.7 .
H11A C11 H11B 107.1 .
C13 C12 C17 120.2(4) .
C13 C12 C11 122.6(4) .
C17 C12 C11 116.9(3) .
O5 C13 C12 119.6(4) .
O5 C13 C14 120.8(4) .
C12 C13 C14 119.6(4) .
C15 C14 C13 120.6(4) .
C15 C14 H14 119.7 .
C13 C14 H14 119.7 .
C14 C15 C16 119.8(4) .
C14 C15 H15 120.1 .
C16 C15 H15 120.1 .
C17 C16 C15 120.7(4) .
C17 C16 H16 119.7 .
C15 C16 H16 119.7 .
C16 C17 C12 119.1(4) .
C16 C17 H17 120.5 .
C12 C17 H17 120.5 .
C6 C18 N3 112.0(3) .
C6 C18 H18A 109.2 .
N3 C18 H18A 109.2 .
C6 C18 H18B 109.2 .
N3 C18 H18B 109.2 .
H18A C18 H18B 107.9 .
N3 C19 C20 108.7(3) .
N3 C19 H19A 110.0 .
C20 C19 H19A 110.0 .
N3 C19 H19B 110.0 .
C20 C19 H19B 110.0 .
H19A C19 H19B 108.3 .
O7 C20 C19 104.5(3) .
O7 C20 H20A 110.8 .
C19 C20 H20A 110.8 .
O7 C20 H20B 110.8 .
C19 C20 H20B 110.8 .
H20A C20 H20B 108.9 .
N3 C21 C22 109.5(3) .
N3 C21 H21A 109.8 .
C22 C21 H21A 109.8 .
N3 C21 H21B 109.8 .
C22 C21 H21B 109.8 .
H21A C21 H21B 108.2 .
C27 C22 C23 119.5(4) .
C27 C22 C21 125.3(3) .
C23 C22 C21 114.2(3) .
C22 C23 C24 120.7(4) .
C22 C23 H23 119.7 .
C24 C23 H23 119.7 .
C25 C24 C23 119.8(3) .
C25 C24 H24 120.1 .
C23 C24 H24 120.1 .
C24 C25 C26 119.9(4) .
C24 C25 H25 120.0 .
C26 C25 H25 120.0 .
C27 C26 C25 119.1(4) .
C27 C26 H26 120.5 .
C25 C26 H26 120.5 .
O8 C27 C22 118.1(3) .
O8 C27 C26 120.9(3) .
C22 C27 C26 121.0(4) .
C29 C28 H28A 109.5 .
C29 C28 H28B 109.5 .
H28A C28 H28B 109.5 .
C29 C28 H28C 109.5 .
H28A C28 H28C 109.5 .
H28B C28 H28C 109.5 .
C30 C29 C34 119.9(4) .
C30 C29 C28 119.7(4) .
C34 C29 C28 120.3(4) .
C29 C30 C31 119.9(4) .
C29 C30 H30 120.1 .
C31 C30 H30 120.1 .
C30 C31 C32 120.1(4) .
C30 C31 C35 120.6(4) .
C32 C31 C35 119.2(4) .
C33 C32 C31 120.0(4) .
C33 C32 O1 119.2(3) .
C31 C32 O1 120.7(3) .
C34 C33 C32 120.1(4) .
C34 C33 C45 120.0(4) .
C32 C33 C45 119.9(3) .
C33 C34 C29 120.0(4) .
C33 C34 H34 120.0 .
C29 C34 H34 120.0 .
N1 C35 C31 110.8(3) .
N1 C35 H35A 109.5 .
C31 C35 H35A 109.5 .
N1 C35 H35B 109.5 .
C31 C35 H35B 109.5 .
H35A C35 H35B 108.1 .
N1 C36 C37 112.6(3) .
N1 C36 H36A 109.1 .
C37 C36 H36A 109.1 .
N1 C36 H36B 109.1 .
C37 C36 H36B 109.1 .
H36A C36 H36B 107.8 .
O3 C37 C36 105.6(3) .
O3 C37 H37A 110.6 .
C36 C37 H37A 110.6 .
O3 C37 H37B 110.6 .
C36 C37 H37B 110.6 .
H37A C37 H37B 108.8 .
N1 C38 C39 120.5(3) .
N1 C38 H38A 107.2 .
C39 C38 H38A 107.2 .
N1 C38 H38B 107.2 .
C39 C38 H38B 107.2 .
H38A C38 H38B 106.8 .
C44 C39 C40 120.4(4) .
C44 C39 C38 118.3(3) .
C40 C39 C38 120.9(4) .
C41 C40 C39 119.7(4) .
C41 C40 H40 120.1 .
C39 C40 H40 120.1 .
C40 C41 C42 120.5(4) .
C40 C41 H41 119.8 .
C42 C41 H41 119.8 .
C43 C42 C41 119.4(4) .
C43 C42 H42 120.3 .
C41 C42 H42 120.3 .
C44 C43 C42 119.7(4) .
C44 C43 H43 120.2 .
C42 C43 H43 120.2 .
O4 C44 C39 121.6(4) .
O4 C44 C43 118.1(3) .
C39 C44 C43 120.3(4) .
N2 C45 C33 114.2(3) .
N2 C45 H45A 108.7 .
C33 C45 H45A 108.7 .
N2 C45 H45B 108.7 .
C33 C45 H45B 108.7 .
H45A C45 H45B 107.6 .
N2 C46 C47 112.0(3) .
N2 C46 H46A 109.2 .
C47 C46 H46A 109.2 .
N2 C46 H46B 109.2 .
C47 C46 H46B 109.2 .
H46A C46 H46B 107.9 .
O10 C47 C46 107.5(3) .
O10 C47 H47A 110.2 .
C46 C47 H47A 110.2 .
O10 C47 H47B 110.2 .
C46 C47 H47B 110.2 .
H47A C47 H47B 108.5 .
N2 C48 C49 120.5(3) .
N2 C48 H48A 107.2 .
C49 C48 H48A 107.2 .
N2 C48 H48B 107.2 .
C49 C48 H48B 107.2 .
H48A C48 H48B 106.8 .
C54 C49 C50 119.5(4) .
C54 C49 C48 121.2(4) .
C50 C49 C48 118.7(3) .
C51 C50 C49 120.3(3) .
C51 C50 H50 119.9 .
C49 C50 H50 119.9 .
C50 C51 C52 120.0(3) .
C50 C51 H51 120.0 .
C52 C51 H51 120.0 .
C53 C52 C51 119.7(4) .
C53 C52 H52 120.2 .
C51 C52 H52 120.2 .
C52 C53 C54 120.0(3) .
C52 C53 H53 120.0 .
C54 C53 H53 120.0 .
O9 C54 C49 121.0(4) .
O9 C54 C53 118.4(3) .
C49 C54 C53 120.6(4) .
O12 Cl1 O13 109.10(16) .
O12 Cl1 O14 107.89(17) .
O13 Cl1 O14 109.82(16) .
O12 Cl1 O11 110.21(16) .
O13 Cl1 O11 109.57(18) .
O14 Cl1 O11 110.21(16) .
O23 Cl2 O21 111.38(18) .
O23 Cl2 O22 109.12(17) .
O21 Cl2 O22 108.94(17) .
O23 Cl2 O24 109.53(17) .
O21 Cl2 O24 109.03(17) .
O22 Cl2 O24 108.79(17) .
C36 N1 C38 109.8(2) .
C36 N1 C35 114.3(2) .
C38 N1 C35 105.7(2) .
C36 N1 Zn4 109.61(16) .
C38 N1 Zn4 109.5(2) .
C35 N1 Zn4 107.73(16) .
C48 N2 C45 111.0(2) .
C48 N2 C46 106.4(2) .
C45 N2 C46 112.6(2) .
C48 N2 Zn3 109.82(17) .
C45 N2 Zn3 109.03(16) .
C46 N2 Zn3 107.81(18) .
C19 N3 C21 105.5(2) .
C19 N3 C18 110.3(2) .
C21 N3 C18 109.5(2) .
C19 N3 Zn2 112.07(19) .
C21 N3 Zn2 112.72(17) .
C18 N3 Zn2 106.84(16) .
C9 N4 C11 111.3(2) .
C9 N4 C8 108.5(2) .
C11 N4 C8 108.7(2) .
C9 N4 Zn1 110.14(18) .
C11 N4 Zn1 110.56(17) .
C8 N4 Zn1 107.57(17) .
C32 O1 Zn3 117.00(18) .
C32 O1 Zn4 111.56(18) .
Zn3 O1 Zn4 131.42(14) .
C5 O2 Zn1 112.76(17) .
C5 O2 Zn2 115.17(17) .
Zn1 O2 Zn2 131.09(14) .
C37 O3 Zn4 109.48(17) .
C37 O3 H3A 113(3) .
Zn4 O3 H3A 106(3) .
C44 O4 Zn1 132.70(19) .
C44 O4 Zn4 126.18(18) .
Zn1 O4 Zn4 101.13(12) .
C13 O5 Zn4 133.15(19) .
C13 O5 Zn1 124.88(19) .
Zn4 O5 Zn1 101.43(10) .
C10 O6 Zn1 114.67(19) .
C10 O6 H6A 113(4) .
Zn1 O6 H6A 100(4) .
C20 O7 Zn2 111.95(17) .
C20 O7 H7A 111(4) .
Zn2 O7 H7A 111(4) .
C27 O8 Zn2 127.41(17) .
C27 O8 Zn3 131.85(18) .
Zn2 O8 Zn3 100.44(13) .
C54 O9 Zn3 129.83(17) .
C54 O9 Zn2 128.68(17) .
Zn3 O9 Zn2 100.97(12) .
C47 O10 Zn3 116.3(2) .
C47 O10 H10C 113(3) .
Zn3 O10 H10C 96(3) .
H1WA O1W H1WB 109(9) .
O3W O2W H2WA 101(6) .
O3W O2W H2WB 106(6) .
H2WA O2W H2WB 115(8) .
O2W O3W H3WA 111(6) .
O2W O3W H3WB 115(7) .
H3WA O3W H3WB 121(9) .
H4WD O4W H4WB 105(9) .
H5WA O5W H5WB 118(10) .
O7W O6W H6WC 94(5) 2_766
O7W O6W H6WB 110(10) 2_766
H6WC O6W H6WB 85(10) .
O6W O7W H7WA 114(6) 2_766
O6W O7W H7WB 98(7) 2_766
H7WA O7W H7WB 98(9) .
O4 Zn1 O2 114.14(12) .
O4 Zn1 O5 78.15(11) .
O2 Zn1 O5 110.37(11) .
O4 Zn1 O6 91.33(11) .
O2 Zn1 O6 103.46(12) .
O5 Zn1 O6 146.00(12) .
O4 Zn1 N4 150.09(12) .
O2 Zn1 N4 95.77(12) .
O5 Zn1 N4 92.11(11) .
O6 Zn1 N4 81.05(12) .
O4 Zn1 Zn4 40.03(8) .
O2 Zn1 Zn4 114.63(8) .
O5 Zn1 Zn4 38.56(7) .
O6 Zn1 Zn4 126.72(9) .
N4 Zn1 Zn4 127.53(9) .
O4 Zn1 Zn2 93.43(8) .
O2 Zn1 Zn2 24.79(8) .
O5 Zn1 Zn2 93.70(8) .
O6 Zn1 Zn2 119.38(9) .
N4 Zn1 Zn2 115.56(9) .
Zn4 Zn1 Zn2 90.08(3) .
O8 Zn2 O9 78.97(11) .
O8 Zn2 O2 112.67(11) .
O9 Zn2 O2 106.55(11) .
O8 Zn2 O7 133.81(12) .
O9 Zn2 O7 91.83(11) .
O2 Zn2 O7 113.34(11) .
O8 Zn2 N3 92.76(11) .
O9 Zn2 N3 157.54(12) .
O2 Zn2 N3 95.91(11) .
O7 Zn2 N3 78.81(11) .
O8 Zn2 Zn3 39.93(8) .
O9 Zn2 Zn3 39.13(8) .
O2 Zn2 Zn3 113.67(8) .
O7 Zn2 Zn3 119.38(8) .
N3 Zn2 Zn3 130.31(9) .
O8 Zn2 Zn1 92.91(8) .
O9 Zn2 Zn1 89.79(8) .
O2 Zn2 Zn1 24.12(7) .
O7 Zn2 Zn1 132.59(8) .
N3 Zn2 Zn1 111.63(9) .
Zn3 Zn2 Zn1 89.70(3) .
O1 Zn3 O9 107.87(11) .
O1 Zn3 O8 112.65(12) .
O9 Zn3 O8 79.44(11) .
O1 Zn3 O10 104.83(12) .
O9 Zn3 O10 146.95(12) .
O8 Zn3 O10 92.46(12) .
O1 Zn3 N2 93.68(12) .
O9 Zn3 N2 92.14(12) .
O8 Zn3 N2 153.65(11) .
O10 Zn3 N2 81.02(13) .
O1 Zn3 Zn2 114.69(8) .
O9 Zn3 Zn2 39.90(8) .
O8 Zn3 Zn2 39.63(8) .
O10 Zn3 Zn2 126.17(9) .
N2 Zn3 Zn2 128.55(9) .
O1 Zn3 Zn4 24.60(8) .
O9 Zn3 Zn4 89.10(8) .
O8 Zn3 Zn4 94.19(8) .
O10 Zn3 Zn4 123.62(10) .
N2 Zn3 Zn4 110.74(8) .
Zn2 Zn3 Zn4 90.10(3) .
O5 Zn4 O1 113.43(11) .
O5 Zn4 O4 78.41(11) .
O1 Zn4 O4 110.15(12) .
O5 Zn4 N1 149.75(12) .
O1 Zn4 N1 96.78(12) .
O4 Zn4 N1 93.17(12) .
O5 Zn4 O3 90.98(10) .
O1 Zn4 O3 102.28(11) .
O4 Zn4 O3 147.50(11) .
N1 Zn4 O3 80.63(11) .
O5 Zn4 Zn1 40.01(8) .
O1 Zn4 Zn1 114.05(8) .
O4 Zn4 Zn1 38.84(8) .
N1 Zn4 Zn1 128.56(10) .
O3 Zn4 Zn1 126.93(7) .
O5 Zn4 Zn3 94.81(8) .
O1 Zn4 Zn3 23.99(8) .
O4 Zn4 Zn3 92.38(8) .
N1 Zn4 Zn3 114.70(8) .
O3 Zn4 Zn3 119.30(8) .
Zn1 Zn4 Zn3 90.08(3) .

loop_
_geom_bond_atom_site_label_1
_geom_bond_atom_site_label_2
_geom_bond_distance
_geom_bond_site_symmetry_2
C1 C2 1.600(5) .
C1 H1A 0.9600 .
C1 H1B 0.9600 .
C1 H1C 0.9600 .
C2 C7 1.381(6) .
C2 C3 1.382(6) .
C3 C4 1.395(5) .
C3 H3 0.9300 .
C4 C5 1.392(6) .
C4 C8 1.526(5) .
C5 C6 1.386(6) .
C5 O2 1.401(4) .
C6 C7 1.388(5) .
C6 C18 1.526(5) .
C7 H7 0.9300 .
C8 N4 1.512(4) .
C8 H8A 0.9700 .
C8 H8B 0.9700 .
C9 N4 1.437(3) .
C9 C10 1.598(6) .
C9 H9A 0.9700 .
C9 H9B 0.9700 .
C10 O6 1.337(4) .
C10 H10A 0.9700 .
C10 H10B 0.9700 .
C11 C12 1.449(6) .
C11 N4 1.483(4) .
C11 H11A 0.9700 .
C11 H11B 0.9700 .
C12 C13 1.382(6) .
C12 C17 1.405(5) .
C13 O5 1.345(4) .
C13 C14 1.392(5) .
C14 C15 1.376(6) .
C14 H14 0.9300 .
C15 C16 1.387(6) .
C15 H15 0.9300 .
C16 C17 1.384(5) .
C16 H16 0.9300 .
C17 H17 0.9300 .
C18 N3 1.540(4) .
C18 H18A 0.9700 .
C18 H18B 0.9700 .
C19 N3 1.473(4) .
C19 C20 1.561(6) .
C19 H19A 0.9700 .
C19 H19B 0.9700 .
C20 O7 1.478(4) .
C20 H20A 0.9700 .
C20 H20B 0.9700 .
C21 N3 1.484(3) .
C21 C22 1.608(5) .
C21 H21A 0.9700 .
C21 H21B 0.9700 .
C22 C27 1.377(5) .
C22 C23 1.385(5) .
C23 C24 1.391(5) .
C23 H23 0.9300 .
C24 C25 1.387(6) .
C24 H24 0.9300 .
C25 C26 1.405(5) .
C25 H25 0.9300 .
C26 C27 1.394(6) .
C26 H26 0.9300 .
C27 O8 1.357(4) .
C28 C29 1.504(5) .
C28 H28A 0.9600 .
C28 H28B 0.9600 .
C28 H28C 0.9600 .
C29 C30 1.387(6) .
C29 C34 1.398(6) .
C30 C31 1.389(6) .
C30 H30 0.9300 .
C31 C32 1.390(6) .
C31 C35 1.566(6) .
C32 C33 1.387(6) .
C32 O1 1.393(4) .
C33 C34 1.384(5) .
C33 C45 1.513(5) .
C34 H34 0.9300 .
C35 N1 1.508(4) .
C35 H35A 0.9700 .
C35 H35B 0.9700 .
C36 N1 1.428(3) .
C36 C37 1.555(6) .
C36 H36A 0.9700 .
C36 H36B 0.9700 .
C37 O3 1.424(4) .
C37 H37A 0.9700 .
C37 H37B 0.9700 .
C38 N1 1.480(4) .
C38 C39 1.496(6) .
C38 H38A 0.9700 .
C38 H38B 0.9700 .
C39 C44 1.380(6) .
C39 C40 1.383(5) .
C40 C41 1.382(6) .
C40 H40 0.9300 .
C41 C42 1.395(6) .
C41 H41 0.9300 .
C42 C43 1.394(6) .
C42 H42 0.9300 .
C43 C44 1.389(6) .
C43 H43 0.9300 .
C44 O4 1.370(4) .
C45 N2 1.469(4) .
C45 H45A 0.9700 .
C45 H45B 0.9700 .
C46 N2 1.526(4) .
C46 C47 1.599(6) .
C46 H46A 0.9700 .
C46 H46B 0.9700 .
C47 O10 1.358(5) .
C47 H47A 0.9700 .
C47 H47B 0.9700 .
C48 N2 1.459(4) .
C48 C49 1.496(6) .
C48 H48A 0.9700 .
C48 H48B 0.9700 .
C49 C54 1.379(5) .
C49 C50 1.398(6) .
C50 C51 1.378(6) .
C50 H50 0.9300 .
C51 C52 1.401(5) .
C51 H51 0.9300 .
C52 C53 1.384(5) .
C52 H52 0.9300 .
C53 C54 1.390(6) .
C53 H53 0.9300 .
C54 O9 1.353(4) .
Cl1 O12 1.426(3) .
Cl1 O13 1.436(3) .
Cl1 O14 1.449(3) .
Cl1 O11 1.451(3) .
Cl2 O23 1.433(3) .
Cl2 O21 1.441(3) .
Cl2 O22 1.446(3) .
Cl2 O24 1.456(3) .
N1 Zn4 2.092(3) .
N2 Zn3 2.148(3) .
N3 Zn2 2.142(3) .
N4 Zn1 2.130(3) .
O1 Zn3 1.966(3) .
O1 Zn4 2.012(3) .
O2 Zn1 1.972(3) .
O2 Zn2 2.023(3) .
O3 Zn4 2.172(3) .
O3 H3A 0.83(5) .
O4 Zn1 1.971(3) .
O4 Zn4 2.022(3) .
O5 Zn4 1.961(3) .
O5 Zn1 2.023(3) .
O6 Zn1 2.122(3) .
O6 H6A 0.71(5) .
O7 Zn2 2.122(3) .
O7 H7A 0.74(5) .
O8 Zn2 2.008(3) .
O8 Zn3 2.020(3) .
O9 Zn3 1.990(3) .
O9 Zn2 2.023(3) .
O10 Zn3 2.119(3) .
O10 H10C 0.87(5) .
O1W H1WA 1.02(10) .
O1W H1WB 0.75(10) .
O2W O3W 1.715(8) .
O2W H2WA 0.86(10) .
O2W H2WB 0.94(10) .
O3W H3WA 0.91(10) .
O3W H3WB 0.82(10) .
O4W H4WD 0.74(10) .
O4W H4WB 0.81(9) .
O5W H5WA 1.01(9) .
O5W H5WB 0.68(10) .
O6W O7W 1.638(8) 2_766
O6W H6WC 1.07(10) .
O6W H6WB 0.65(10) .
O7W O6W 1.638(8) 2_766
O7W H7WA 0.86(10) .
O7W H7WB 0.81(10) .
Zn1 Zn4 3.0839(10) .
Zn1 Zn2 3.6366(13) .
Zn2 Zn3 3.0955(10) .
Zn3 Zn4 3.6258(12) .

loop_
_geom_hbond_atom_site_label_D
_geom_hbond_atom_site_label_H
_geom_hbond_atom_site_label_A
_geom_hbond_distance_DH
_geom_hbond_distance_HA
_geom_hbond_distance_DA
_geom_hbond_angle_DHA
_geom_hbond_site_symmetry_A
O6W H6WC O24 1.07(10) 1.91(9) 2.608(7) 120(7) 1_655
O6W H6WC Cl2 1.07(10) 2.71(10) 3.572(7) 137(7) 1_655
O6W H6WB O3 0.65(10) 2.12(11) 2.508(7) 119(11) .
